data_2226285
loop_
_publ_author_name
'Li, Li-Min'
'Guo, Huan-Mei'
'Jian, Fang-Fang'
'Zhang, Zeng-Hui'
'Zhang, Ning'

_publ_section_title
;
 Tetraimidazolebis(trichloroacetato)copper(II)
;
_journal_coeditor_code SJ2779
_journal_issue 6
_journal_name_full 'Acta Crystallographica Section E'
_journal_page_first m682
_journal_paper_doi 10.1107/S1600536810017459
_journal_volume 66
_journal_year 2010
_chemical_formula_iupac '[Cu (C2 Cl3 O2)2 (C3 H4 N2)4]'
_chemical_formula_moiety 'C16 H16 Cl6 Cu N8 O4'
_chemical_formula_sum 'C16 H16 Cl6 Cu N8 O4'
_chemical_formula_weight 660.61
_chemical_name_systematic
;
Tetraimidazolebis(trichloroacetato)copper(II)
;
_space_group_IT_number 2
_symmetry_cell_setting triclinic
_symmetry_space_group_name_Hall '-P 1'
_symmetry_space_group_name_H-M 'P -1'
_atom_sites_solution_hydrogens geom
_atom_sites_solution_primary direct
_atom_sites_solution_secondary difmap
_audit_creation_method SHELXL-97
_cell_angle_alpha 108.12(3)
_cell_angle_beta 92.93(3)
_cell_angle_gamma 95.18(3)
_cell_formula_units_Z 2
_cell_length_a 10.054(2)
_cell_length_b 10.539(2)
_cell_length_c 12.959(3)
_cell_measurement_reflns_used 2238
_cell_measurement_temperature 293(2)
_cell_measurement_theta_max 26.31
_cell_measurement_theta_min 2.10
_cell_volume 1295.1(5)
_computing_cell_refinement 'SAINT (Bruker, 1997)'
_computing_data_collection 'SMART (Bruker, 1997)'
_computing_data_reduction 'SAINT (Bruker, 1997)'
_computing_molecular_graphics 'SHELXTL (Sheldrick, 2008)'
_computing_publication_material 'SHELXTL (Sheldrick, 2008)'
_computing_structure_refinement 'SHELXL97 (Sheldrick, 2008)'
_computing_structure_solution 'SHELXS97 (Sheldrick, 2008)'
_diffrn_ambient_temperature 293(2)
_diffrn_measured_fraction_theta_full 0.981
_diffrn_measured_fraction_theta_max 0.981
_diffrn_measurement_device_type 'Bruker SMART CCD area-detector'
_diffrn_measurement_method '\f  and \w scans'
_diffrn_radiation_monochromator graphite
_diffrn_radiation_source 'fine-focus sealed tube'
_diffrn_radiation_type MoK\a
_diffrn_radiation_wavelength 0.71073
_diffrn_reflns_av_R_equivalents 0.0532
_diffrn_reflns_av_sigmaI/netI 0.0729
_diffrn_reflns_limit_h_max 10
_diffrn_reflns_limit_h_min -13
_diffrn_reflns_limit_k_max 13
_diffrn_reflns_limit_k_min -13
_diffrn_reflns_limit_l_max 16
_diffrn_reflns_limit_l_min -16
_diffrn_reflns_number 12377
_diffrn_reflns_theta_full 27.49
_diffrn_reflns_theta_max 27.49
_diffrn_reflns_theta_min 3.02
_diffrn_standards_number 0
_exptl_absorpt_coefficient_mu 1.502
_exptl_absorpt_correction_type none
_exptl_crystal_colour blue
_exptl_crystal_density_diffrn 1.694
_exptl_crystal_density_method 'not measured'
_exptl_crystal_description rod
_exptl_crystal_F_000 662
_exptl_crystal_size_max 0.22
_exptl_crystal_size_mid 0.20
_exptl_crystal_size_min 0.18
_refine_diff_density_max 1.427
_refine_diff_density_min -0.855
_refine_ls_extinction_method none
_refine_ls_goodness_of_fit_ref 1.053
_refine_ls_hydrogen_treatment constr
_refine_ls_matrix_type full
_refine_ls_number_parameters 316
_refine_ls_number_reflns 5823
_refine_ls_number_restraints 0
_refine_ls_restrained_S_all 1.053
_refine_ls_R_factor_all 0.0611
_refine_ls_R_factor_gt 0.0548
_refine_ls_shift/su_max_lt 0.001
_refine_ls_shift/su_mean 0.000
_refine_ls_structure_factor_coef Fsqd
_refine_ls_weighting_details 'calc w=1/[\s^2^(Fo^2^)+(0.1013P)^2^+0.8989P] where P=(Fo^2^+2Fc^2^)/3'
_refine_ls_weighting_scheme calc
_refine_ls_wR_factor_gt 0.1555
_refine_ls_wR_factor_ref 0.1684
_reflns_number_gt 5048
_reflns_number_total 5823
_reflns_threshold_expression I>2\s(I)
_cod_data_source_file sj2779.cif
_cod_data_source_block I
_cod_depositor_comments
;
The following automatic conversions were performed:
'_symmetry_cell_setting' value 'Triclinic' changed to 'triclinic'
according to '/home/saulius/struct/CIF-dictionaries/cif_core.dic'
dictionary named 'cif_core.dic' version 2.4.1 from 2010-06-29.

Automatic conversion script
Id: cif_fix_enum 1527 2010-12-29 10:47:43Z saulius 
;
_cod_original_cell_volume 1295.2(4)
_cod_database_code 2226285
_cod_database_fobs_code 2226285

loop_
_symmetry_equiv_pos_as_xyz
'x, y, z'
'-x, -y, -z'

loop_
_atom_site_type_symbol
_atom_site_label
_atom_site_fract_x
_atom_site_fract_y
_atom_site_fract_z
_atom_site_U_iso_or_equiv
_atom_site_adp_type
_atom_site_calc_flag
_atom_site_refinement_flags
_atom_site_occupancy
_atom_site_disorder_assembly
_atom_site_disorder_group
Cu Cu1 0.26177(3) 0.25376(3) 0.24476(3) 0.02655(14) Uani d . 1 . .
Cl Cl1 0.41741(11) -0.13876(10) 0.38566(9) 0.0542(3) Uani d . 1 . .
Cl Cl4 -0.12008(10) 0.61045(11) 0.09196(10) 0.0593(3) Uani d . 1 . .
Cl Cl6 0.14287(9) 0.67968(9) 0.19926(13) 0.0687(4) Uani d . 1 . .
Cl Cl2 0.44972(12) -0.16467(11) 0.16082(9) 0.0619(3) Uani d . 1 . .
Cl Cl3 0.67814(10) -0.15040(9) 0.30617(13) 0.0744(4) Uani d . 1 . .
Cl Cl5 -0.08098(15) 0.63279(11) 0.31833(10) 0.0716(4) Uani d . 1 . .
N N7 0.2999(2) 0.3951(2) 0.3900(2) 0.0290(5) Uani d . 1 . .
N N3 0.2209(2) 0.1099(2) 0.1006(2) 0.0296(5) Uani d . 1 . .
N N1 0.1157(2) 0.1667(2) 0.3089(2) 0.0294(5) Uani d . 1 . .
O O1 0.6441(2) 0.1316(2) 0.3576(2) 0.0412(6) Uani d . 1 . .
O O3 0.1177(2) 0.4023(2) 0.1870(2) 0.0390(5) Uani d . 1 . .
C C16 0.0052(3) 0.4292(3) 0.1668(2) 0.0271(6) Uani d . 1 . .
N N5 0.4180(2) 0.3358(2) 0.1859(2) 0.0269(5) Uani d . 1 . .
C C14 0.5229(3) -0.0894(3) 0.2966(3) 0.0349(7) Uani d . 1 . .
N N8 0.3302(3) 0.5850(3) 0.5243(2) 0.0424(7) Uani d . 1 . .
H H8A 0.3349 0.6695 0.5591 0.051 Uiso calc R 1 . .
C C15 -0.0107(3) 0.5819(3) 0.1915(3) 0.0357(7) Uani d . 1 . .
C C4 0.1621(3) -0.0146(3) 0.0788(3) 0.0377(7) Uani d . 1 . .
H H4A 0.1307 -0.0507 0.1311 0.045 Uiso calc R 1 . .
C C3 -0.0074(3) 0.1991(3) 0.3191(3) 0.0335(6) Uani d . 1 . .
H H3A -0.0390 0.2708 0.3018 0.040 Uiso calc R 1 . .
N N6 0.6185(2) 0.3773(3) 0.1383(2) 0.0337(6) Uani d . 1 . .
H H6A 0.7006 0.3686 0.1245 0.040 Uiso calc R 1 . .
O O2 0.4247(2) 0.1096(2) 0.3115(2) 0.0460(6) Uani d . 1 . .
C C12 0.2979(4) 0.5269(3) 0.4173(3) 0.0394(7) Uani d . 1 . .
H H12A 0.2769 0.5727 0.3689 0.047 Uiso calc R 1 . .
N N2 -0.0805(3) 0.1150(3) 0.3579(2) 0.0376(6) Uani d . 1 . .
H H2A -0.1633 0.1184 0.3713 0.045 Uiso calc R 1 . .
C C13 0.5316(3) 0.0686(3) 0.3258(3) 0.0294(6) Uani d . 1 . .
C C9 0.5368(3) 0.2938(3) 0.1716(3) 0.0313(6) Uani d . 1 . .
H H9A 0.5608 0.2159 0.1833 0.038 Uiso calc R 1 . .
C C1 0.1205(3) 0.0559(3) 0.3430(3) 0.0399(7) Uani d . 1 . .
H H1A 0.1957 0.0112 0.3454 0.048 Uiso calc R 1 . .
N N4 0.1536(3) -0.0808(3) -0.0272(3) 0.0433(7) Uani d . 1 . .
H H4B 0.1195 -0.1626 -0.0581 0.052 Uiso calc R 1 . .
C C8 0.5480(3) 0.4792(3) 0.1302(3) 0.0424(8) Uani d . 1 . .
H H8B 0.5789 0.5522 0.1086 0.051 Uiso calc R 1 . .
C C2 -0.0014(3) 0.0224(4) 0.3726(3) 0.0438(8) Uani d . 1 . .
H H2B -0.0262 -0.0491 0.3978 0.053 Uiso calc R 1 . .
C C7 0.4245(3) 0.4526(3) 0.1596(3) 0.0381(7) Uani d . 1 . .
H H7A 0.3546 0.5052 0.1618 0.046 Uiso calc R 1 . .
C C11 0.3542(4) 0.4870(4) 0.5681(3) 0.0456(8) Uani d . 1 . .
H H11A 0.3785 0.4980 0.6409 0.055 Uiso calc R 1 . .
C C6 0.2081(5) 0.0029(5) -0.0779(3) 0.0653(13) Uani d . 1 . .
H H6B 0.2160 -0.0161 -0.1523 0.078 Uiso calc R 1 . .
C C5 0.2490(5) 0.1207(4) 0.0017(3) 0.0543(10) Uani d . 1 . .
H H5A 0.2902 0.1974 -0.0095 0.065 Uiso calc R 1 . .
C C10 0.3354(4) 0.3696(3) 0.4845(3) 0.0405(7) Uani d . 1 . .
H H10A 0.3452 0.2852 0.4904 0.049 Uiso calc R 1 . .
O O4 -0.1012(2) 0.3534(2) 0.1345(2) 0.0390(6) Uani d . 1 . .

loop_
_atom_site_aniso_label
_atom_site_aniso_U_11
_atom_site_aniso_U_22
_atom_site_aniso_U_33
_atom_site_aniso_U_12
_atom_site_aniso_U_13
_atom_site_aniso_U_23
Cu1 0.0222(2) 0.0225(2) 0.0301(2) -0.00600(13) 0.00312(13) 0.00353(15)
Cl1 0.0542(6) 0.0461(5) 0.0682(6) -0.0106(4) 0.0040(4) 0.0314(4)
Cl4 0.0390(5) 0.0648(6) 0.0921(8) 0.0136(4) -0.0025(5) 0.0498(6)
Cl6 0.0311(5) 0.0322(5) 0.1425(12) -0.0079(3) -0.0069(5) 0.0329(5)
Cl2 0.0673(7) 0.0517(6) 0.0537(6) -0.0014(5) 0.0007(5) 0.0010(4)
Cl3 0.0299(5) 0.0347(5) 0.1577(13) 0.0097(4) -0.0054(6) 0.0295(6)
Cl5 0.0955(9) 0.0523(6) 0.0649(7) 0.0291(6) 0.0273(6) 0.0068(5)
N7 0.0274(12) 0.0239(12) 0.0307(12) -0.0021(9) 0.0016(9) 0.0032(9)
N3 0.0265(12) 0.0227(12) 0.0352(13) -0.0011(9) 0.0000(9) 0.0045(9)
N1 0.0220(12) 0.0265(12) 0.0366(13) -0.0031(9) 0.0016(9) 0.0072(10)
O1 0.0255(11) 0.0243(11) 0.0680(16) -0.0004(8) 0.0045(10) 0.0072(10)
O3 0.0243(11) 0.0312(11) 0.0648(16) 0.0079(9) -0.0020(10) 0.0193(10)
C16 0.0235(13) 0.0207(13) 0.0377(15) 0.0043(10) 0.0042(10) 0.0096(10)
N5 0.0215(11) 0.0241(11) 0.0319(12) -0.0026(9) 0.0001(9) 0.0059(9)
C14 0.0225(14) 0.0250(14) 0.056(2) 0.0005(11) -0.0017(12) 0.0128(13)
N8 0.0403(16) 0.0304(14) 0.0435(16) -0.0018(11) 0.0021(12) -0.0050(12)
C15 0.0238(14) 0.0259(14) 0.058(2) 0.0039(11) 0.0032(13) 0.0142(13)
C4 0.0408(18) 0.0237(14) 0.0433(18) -0.0025(12) 0.0015(13) 0.0049(12)
C3 0.0240(14) 0.0353(16) 0.0424(17) 0.0007(11) 0.0042(11) 0.0144(13)
N6 0.0193(12) 0.0384(14) 0.0436(15) 0.0014(10) 0.0066(10) 0.0132(11)
O2 0.0285(12) 0.0370(13) 0.0778(19) 0.0111(10) 0.0030(11) 0.0239(12)
C12 0.0413(18) 0.0271(15) 0.0458(19) 0.0002(13) -0.0012(14) 0.0075(13)
N2 0.0210(12) 0.0474(16) 0.0459(15) -0.0026(11) 0.0043(10) 0.0184(12)
C13 0.0260(14) 0.0209(13) 0.0437(16) 0.0048(10) 0.0085(11) 0.0121(11)
C9 0.0257(14) 0.0303(14) 0.0398(16) 0.0050(11) 0.0042(11) 0.0132(12)
C1 0.0252(15) 0.0426(18) 0.059(2) 0.0046(13) 0.0035(13) 0.0259(15)
N4 0.0420(16) 0.0270(14) 0.0465(17) -0.0031(11) -0.0039(12) -0.0062(12)
C8 0.0301(16) 0.0394(18) 0.067(2) 0.0030(13) 0.0102(15) 0.0290(16)
C2 0.0341(18) 0.049(2) 0.056(2) -0.0062(14) 0.0003(14) 0.0309(17)
C7 0.0255(15) 0.0341(16) 0.062(2) 0.0053(12) 0.0068(13) 0.0243(15)
C11 0.049(2) 0.048(2) 0.0307(16) -0.0056(16) 0.0007(13) 0.0033(14)
C6 0.087(3) 0.059(3) 0.0338(19) -0.020(2) 0.0015(19) -0.0010(18)
C5 0.073(3) 0.047(2) 0.0355(18) -0.0206(19) -0.0033(17) 0.0105(15)
C10 0.048(2) 0.0372(17) 0.0346(16) 0.0008(14) 0.0011(13) 0.0101(13)
O4 0.0229(10) 0.0261(11) 0.0637(16) -0.0024(8) -0.0011(9) 0.0102(10)

loop_
_atom_type_symbol
_atom_type_description
_atom_type_scat_dispersion_real
_atom_type_scat_dispersion_imag
_atom_type_scat_source
C C 0.0033 0.0016 'International Tables Vol C Tables 4.2.6.8 and 6.1.1.4'
H H 0.0000 0.0000 'International Tables Vol C Tables 4.2.6.8 and 6.1.1.4'
N N 0.0061 0.0033 'International Tables Vol C Tables 4.2.6.8 and 6.1.1.4'
O O 0.0106 0.0060 'International Tables Vol C Tables 4.2.6.8 and 6.1.1.4'
Cu Cu 0.3201 1.2651 'International Tables Vol C Tables 4.2.6.8 and 6.1.1.4'
Cl Cl 0.1484 0.1585 'International Tables Vol C Tables 4.2.6.8 and 6.1.1.4'

loop_
_geom_angle_atom_site_label_1
_geom_angle_atom_site_label_2
_geom_angle_atom_site_label_3
_geom_angle_site_symmetry_1
_geom_angle_site_symmetry_3
_geom_angle
_geom_angle_publ_flag
N7 Cu1 N3 . . 178.78(10) ?
N7 Cu1 N1 . . 87.99(10) ?
N3 Cu1 N1 . . 90.80(11) ?
N7 Cu1 N5 . . 91.08(10) ?
N3 Cu1 N5 . . 90.11(10) ?
N1 Cu1 N5 . . 175.95(10) ?
N7 Cu1 O3 . . 88.90(10) ?
N3 Cu1 O3 . . 91.37(9) ?
N1 Cu1 O3 . . 95.17(9) ?
N5 Cu1 O3 . . 88.70(9) ?
N7 Cu1 O2 . . 88.42(10) ?
N3 Cu1 O2 . . 91.36(10) ?
N1 Cu1 O2 . . 87.03(9) ?
N5 Cu1 O2 . . 89.06(9) ?
O3 Cu1 O2 . . 176.47(7) ?
C12 N7 C10 . . 105.8(3) ?
C12 N7 Cu1 . . 130.0(2) ?
C10 N7 Cu1 . . 124.2(2) ?
C4 N3 C5 . . 104.8(3) ?
C4 N3 Cu1 . . 129.0(2) ?
C5 N3 Cu1 . . 126.2(2) ?
C3 N1 C1 . . 106.1(3) ?
C3 N1 Cu1 . . 126.4(2) ?
C1 N1 Cu1 . . 127.3(2) ?
O3 C16 O4 . . 129.6(3) ?
O3 C16 C15 . . 116.0(3) ?
O4 C16 C15 . . 114.3(2) ?
C9 N5 C7 . . 105.8(3) ?
C9 N5 Cu1 . . 127.4(2) ?
C7 N5 Cu1 . . 126.8(2) ?
C13 C14 Cl3 . . 114.2(2) ?
C13 C14 Cl1 . . 108.4(2) ?
Cl3 C14 Cl1 . . 108.81(19) ?
C13 C14 Cl2 . . 108.8(2) ?
Cl3 C14 Cl2 . . 107.99(19) ?
Cl1 C14 Cl2 . . 108.56(17) ?
C12 N8 C11 . . 108.0(3) ?
C12 N8 H8A . . 126.0 ?
C11 N8 H8A . . 126.0 ?
C16 C15 Cl6 . . 112.6(2) ?
C16 C15 Cl4 . . 111.9(2) ?
Cl6 C15 Cl4 . . 107.7(2) ?
C16 C15 Cl5 . . 106.0(2) ?
Cl6 C15 Cl5 . . 109.80(19) ?
Cl4 C15 Cl5 . . 108.70(17) ?
N4 C4 N3 . . 111.3(3) ?
N4 C4 H4A . . 124.3 ?
N3 C4 H4A . . 124.3 ?
N1 C3 N2 . . 110.6(3) ?
N1 C3 H3A . . 124.7 ?
N2 C3 H3A . . 124.7 ?
C9 N6 C8 . . 107.4(3) ?
C9 N6 H6A . . 126.3 ?
C8 N6 H6A . . 126.3 ?
N7 C12 N8 . . 110.6(3) ?
N7 C12 H12A . . 124.7 ?
N8 C12 H12A . . 124.7 ?
C3 N2 C2 . . 108.2(3) ?
C3 N2 H2A . . 125.9 ?
C2 N2 H2A . . 125.9 ?
O2 C13 O1 . . 129.8(3) ?
O2 C13 C14 . . 113.8(3) ?
O1 C13 C14 . . 116.3(2) ?
N5 C9 N6 . . 111.3(3) ?
N5 C9 H9A . . 124.4 ?
N6 C9 H9A . . 124.4 ?
C2 C1 N1 . . 109.2(3) ?
C2 C1 H1A . . 125.4 ?
N1 C1 H1A . . 125.4 ?
C4 N4 C6 . . 107.9(3) ?
C4 N4 H4B . . 126.0 ?
C6 N4 H4B . . 126.0 ?
C7 C8 N6 . . 106.1(3) ?
C7 C8 H8B . . 126.9 ?
N6 C8 H8B . . 126.9 ?
C1 C2 N2 . . 105.9(3) ?
C1 C2 H2B . . 127.0 ?
N2 C2 H2B . . 127.0 ?
C8 C7 N5 . . 109.4(3) ?
C8 C7 H7A . . 125.3 ?
N5 C7 H7A . . 125.3 ?
C10 C11 N8 . . 106.2(3) ?
C10 C11 H11A . . 126.9 ?
N8 C11 H11A . . 126.9 ?
N4 C6 C5 . . 105.9(4) ?
N4 C6 H6B . . 127.0 ?
C5 C6 H6B . . 127.0 ?
C6 C5 N3 . . 110.0(4) ?
C6 C5 H5A . . 125.0 ?
N3 C5 H5A . . 125.0 ?
C11 C10 N7 . . 109.4(3) ?
C11 C10 H10A . . 125.3 ?
N7 C10 H10A . . 125.3 ?

loop_
_geom_bond_atom_site_label_1
_geom_bond_atom_site_label_2
_geom_bond_site_symmetry_2
_geom_bond_distance
_geom_bond_publ_flag
Cu1 N7 . 1.997(2) y
Cu1 N3 . 2.001(2) y
Cu1 N1 . 2.011(3) y
Cu1 N5 . 2.022(3) y
Cu1 O3 . 2.479(2) y
Cu1 O2 . 2.618(2) y
Cl1 C14 . 1.768(4) ?
Cl4 C15 . 1.767(4) ?
Cl6 C15 . 1.757(3) ?
Cl2 C14 . 1.778(4) ?
Cl3 C14 . 1.754(3) ?
Cl5 C15 . 1.768(4) ?
N7 C12 . 1.325(4) ?
N7 C10 . 1.370(4) ?
N3 C4 . 1.328(4) ?
N3 C5 . 1.362(5) ?
N1 C3 . 1.316(4) ?
N1 C1 . 1.375(4) ?
O1 C13 . 1.240(4) ?
O3 C16 . 1.226(4) ?
C16 O4 . 1.245(4) ?
C16 C15 . 1.565(4) ?
N5 C9 . 1.312(4) ?
N5 C7 . 1.372(4) ?
C14 C13 . 1.582(4) ?
N8 C12 . 1.339(5) ?
N8 C11 . 1.358(5) ?
N8 H8A . 0.8600 ?
C4 N4 . 1.327(4) ?
C4 H4A . 0.9300 ?
C3 N2 . 1.333(4) ?
C3 H3A . 0.9300 ?
N6 C9 . 1.333(4) ?
N6 C8 . 1.367(4) ?
N6 H6A . 0.8600 ?
O2 C13 . 1.220(4) ?
C12 H12A . 0.9300 ?
N2 C2 . 1.364(5) ?
N2 H2A . 0.8600 ?
C9 H9A . 0.9300 ?
C1 C2 . 1.353(5) ?
C1 H1A . 0.9300 ?
N4 C6 . 1.350(6) ?
N4 H4B . 0.8600 ?
C8 C7 . 1.348(5) ?
C8 H8B . 0.9300 ?
C2 H2B . 0.9300 ?
C7 H7A . 0.9300 ?
C11 C10 . 1.358(5) ?
C11 H11A . 0.9300 ?
C6 C5 . 1.357(5) ?
C6 H6B . 0.9300 ?
C5 H5A . 0.9300 ?
C10 H10A . 0.9300 ?

loop_
_geom_hbond_atom_site_label_D
_geom_hbond_atom_site_label_H
_geom_hbond_atom_site_label_A
_geom_hbond_site_symmetry_A
_geom_hbond_distance_DH
_geom_hbond_distance_HA
_geom_hbond_distance_DA
_geom_hbond_angle_DHA
N8 H8A O1 2_666 0.86 2.03 2.885(3) 177.1
N6 H6A O4 1_655 0.86 2.02 2.854(3) 164.1
N2 H2A O1 1_455 0.86 1.96 2.790(3) 162.4
N4 H4B O4 2 0.86 1.93 2.764(3) 162.0
